data_7037403
loop_
_publ_author_name
'Liang, Yue'
'Yuan, Wei-Guan'
'Zhang, Shu-Fang'
'He, Zhan'
'Xue, Junru'
'Zhang, Xia'
'Jing, Lin-Hai'
'Qin, Da-Bin'

_publ_section_title
;
 Hydrothermal synthesis and structural characterization of metal-organic
 frameworks based on new tetradentate ligands.
;
_journal_issue 4
_journal_name_full 'Dalton transactions (Cambridge, England : 2003)'
_journal_page_first 1382
_journal_page_last 1390
_journal_paper_doi 10.1039/c5dt03658e
_journal_volume 45
_journal_year 2016
_chemical_formula_sum 'C61 H52 Co2 N8 O12'
_chemical_formula_weight 1206.97
_chemical_name_systematic
;
 ?
;
_space_group_IT_number 2
_symmetry_cell_setting triclinic
_symmetry_space_group_name_Hall '-P 1'
_symmetry_space_group_name_H-M 'P -1'
_atom_sites_solution_hydrogens geom
_atom_sites_solution_primary direct
_atom_sites_solution_secondary difmap
_audit_creation_method SHELXL-97
_audit_update_record
;
2015-09-22 deposited with the CCDC.
2015-11-20 downloaded from the CCDC.
;
_cell_angle_alpha 114.309(4)
_cell_angle_beta 100.856(3)
_cell_angle_gamma 97.740(2)
_cell_formula_units_Z 4
_cell_length_a 14.4417(3)
_cell_length_b 23.1157(8)
_cell_length_c 25.9453(10)
_cell_measurement_reflns_used 31413
_cell_measurement_temperature 293(2)
_cell_measurement_theta_max 27.12
_cell_measurement_theta_min 2.51
_cell_volume 7531.1(5)
_computing_cell_refinement 'Bruker SAINT'
_computing_data_collection 'Bruker APEX2'
_computing_data_reduction 'Bruker SAINT'
_computing_molecular_graphics 'Bruker SHELXTL'
_computing_publication_material 'Bruker SHELXTL'
_computing_structure_refinement 'SHELXL-97 (Sheldrick, 2008)'
_computing_structure_solution 'SHELXS-97 (Sheldrick, 2008)'
_diffrn_ambient_temperature 293(2)
_diffrn_measured_fraction_theta_full 0.998
_diffrn_measured_fraction_theta_max 0.998
_diffrn_measurement_device_type 'Bruker APEX-II CCD'
_diffrn_measurement_method '\f and \w scans'
_diffrn_radiation_monochromator graphite
_diffrn_radiation_source 'fine-focus sealed tube'
_diffrn_radiation_type MoK\a
_diffrn_radiation_wavelength 0.71073
_diffrn_reflns_av_R_equivalents 0.0689
_diffrn_reflns_av_sigmaI/netI 0.1081
_diffrn_reflns_limit_h_max 17
_diffrn_reflns_limit_h_min -17
_diffrn_reflns_limit_k_max 27
_diffrn_reflns_limit_k_min -26
_diffrn_reflns_limit_l_max 30
_diffrn_reflns_limit_l_min -30
_diffrn_reflns_number 63713
_diffrn_reflns_theta_full 25.01
_diffrn_reflns_theta_max 25.01
_diffrn_reflns_theta_min 2.89
_exptl_absorpt_coefficient_mu 0.494
_exptl_absorpt_correction_T_max 0.9523
_exptl_absorpt_correction_T_min 0.8659
_exptl_absorpt_correction_type multi-scan
_exptl_absorpt_process_details SADABS
_exptl_crystal_colour colorless
_exptl_crystal_density_diffrn 1.065
_exptl_crystal_density_method 'not measured'
_exptl_crystal_description block
_exptl_crystal_F_000 2496
_exptl_crystal_size_max 0.30
_exptl_crystal_size_mid 0.20
_exptl_crystal_size_min 0.10
_platon_squeeze_details
;
?
;
_refine_diff_density_max 1.418
_refine_diff_density_min -0.895
_refine_diff_density_rms 0.098
_refine_ls_extinction_method none
_refine_ls_goodness_of_fit_ref 1.069
_refine_ls_hydrogen_treatment mixed
_refine_ls_matrix_type full
_refine_ls_number_parameters 1599
_refine_ls_number_reflns 26539
_refine_ls_number_restraints 0
_refine_ls_restrained_S_all 1.069
_refine_ls_R_factor_all 0.1136
_refine_ls_R_factor_gt 0.0845
_refine_ls_shift/su_max 0.000
_refine_ls_shift/su_mean 0.000
_refine_ls_structure_factor_coef Fsqd
_refine_ls_weighting_details 'calc w=1/[\s^2^(Fo^2^)+(0.0147P)^2^+25.0001P] where P=(Fo^2^+2Fc^2^)/3'
_refine_ls_weighting_scheme calc
_refine_ls_wR_factor_gt 0.1746
_refine_ls_wR_factor_ref 0.1856
_reflns_number_gt 16664
_reflns_number_total 26539
_reflns_threshold_expression >2sigma(I)
_cod_data_source_file c5dt03658e2.cif
_cod_data_source_block 3
_cod_depositor_comments
;
The following automatic conversions were performed:

'_exptl_absorpt_correction_type' value 'Multi-scan' changed to
'multi-scan' according to
/usr/data/users/saulius/crontab/automatic-downloads/rss-feeds/RSC/lib/dictionaries/cif_core.dic
dictionary named 'cif_core.dic' version 2.4.2 from 2011-04-26.

Automatic conversion script
Id: cif_fix_values 4268 2015-11-12 08:31:59Z antanas 

 Adding full bibliography for 7037401--7037403.cif.
;
_cod_original_cell_volume 7531.1(4)
_cod_database_code 7037403

loop_
_symmetry_equiv_pos_as_xyz
'x, y, z'
'-x, -y, -z'

loop_
_atom_site_label
_atom_site_type_symbol
_atom_site_fract_x
_atom_site_fract_y
_atom_site_fract_z
_atom_site_U_iso_or_equiv
_atom_site_adp_type
_atom_site_occupancy
_atom_site_symmetry_multiplicity
_atom_site_calc_flag
_atom_site_refinement_flags
_atom_site_disorder_assembly
_atom_site_disorder_group
C1 C 0.0475(3) 1.2161(3) 0.8206(2) 0.0302(12) Uani 1 1 d . . .
C2 C 0.0020(4) 1.2697(3) 0.8526(3) 0.0338(13) Uani 1 1 d . . .
C3 C -0.0107(4) 1.2804(3) 0.9066(3) 0.0379(14) Uani 1 1 d . . .
H3 H 0.0099 1.2543 0.9236 0.045 Uiso 1 1 calc R . .
C4 C -0.0534(4) 1.3293(3) 0.9360(3) 0.0400(14) Uani 1 1 d . . .
H4 H -0.0620 1.3360 0.9725 0.048 Uiso 1 1 calc R . .
C5 C -0.0832(4) 1.3681(3) 0.9112(3) 0.0422(15) Uani 1 1 d . . .
C6 C -0.0700(5) 1.3587(3) 0.8571(3) 0.0524(17) Uani 1 1 d . . .
H6 H -0.0890 1.3857 0.8408 0.063 Uiso 1 1 calc R . .
C7 C -0.0284(4) 1.3088(3) 0.8273(3) 0.0452(16) Uani 1 1 d . . .
H7 H -0.0209 1.3015 0.7905 0.054 Uiso 1 1 calc R . .
C8 C -0.1645(4) 1.4520(3) 0.9173(3) 0.0417(15) Uani 1 1 d . . .
C9 C -0.2506(4) 1.4239(3) 0.8729(3) 0.0395(14) Uani 1 1 d . . .
H9 H -0.2824 1.3808 0.8605 0.047 Uiso 1 1 calc R . .
C10 C -0.2887(4) 1.4605(3) 0.8472(2) 0.0330(13) Uani 1 1 d . . .
H10 H -0.3460 1.4416 0.8170 0.040 Uiso 1 1 calc R . .
C11 C -0.2423(3) 1.5250(3) 0.8661(2) 0.0309(12) Uani 1 1 d . . .
C12 C -0.1584(4) 1.5523(3) 0.9122(3) 0.0449(15) Uani 1 1 d . . .
H12 H -0.1279 1.5960 0.9262 0.054 Uiso 1 1 calc R . .
C13 C -0.1192(4) 1.5161(3) 0.9378(3) 0.0494(16) Uani 1 1 d . . .
H13 H -0.0627 1.5351 0.9685 0.059 Uiso 1 1 calc R . .
C14 C -0.2808(4) 1.5641(3) 0.8363(3) 0.0341(13) Uani 1 1 d . . .
C15 C 0.4749(4) 0.3059(3) 0.6898(3) 0.0333(13) Uani 1 1 d . . .
C16 C 0.5405(3) 0.2772(3) 0.6538(2) 0.0311(12) Uani 1 1 d . . .
C17 C 0.6414(4) 0.3047(3) 0.6778(3) 0.0408(14) Uani 1 1 d . . .
H17 H 0.6653 0.3398 0.7150 0.049 Uiso 1 1 calc R . .
C18 C 0.7047(3) 0.2784(3) 0.6447(3) 0.0464(16) Uani 1 1 d . . .
H18 H 0.7711 0.2968 0.6598 0.056 Uiso 1 1 calc R . .
C19 C 0.6699(4) 0.2260(3) 0.5904(3) 0.0413(14) Uani 1 1 d . . .
C20 C 0.5698(3) 0.1988(3) 0.5665(3) 0.0391(14) Uani 1 1 d . . .
H20 H 0.5458 0.1634 0.5294 0.047 Uiso 1 1 calc R . .
C21 C 0.5079(3) 0.2253(3) 0.5986(2) 0.0343(13) Uani 1 1 d . . .
H21 H 0.4414 0.2075 0.5826 0.041 Uiso 1 1 calc R . .
C22 C 0.8276(4) 0.2202(3) 0.5774(3) 0.0423(15) Uani 1 1 d . . .
C23 C 0.8753(4) 0.2512(3) 0.5529(3) 0.0523(18) Uani 1 1 d . . .
H23 H 0.8418 0.2573 0.5219 0.063 Uiso 1 1 calc R . .
C24 C 0.9760(4) 0.2743(3) 0.5747(3) 0.0453(15) Uani 1 1 d . . .
H24 H 1.0101 0.2953 0.5577 0.054 Uiso 1 1 calc R . .
C25 C 1.0250(3) 0.2661(3) 0.6210(2) 0.0310(12) Uani 1 1 d . . .
C26 C 0.9750(3) 0.2340(3) 0.6459(2) 0.0343(13) Uani 1 1 d . . .
H26 H 1.0080 0.2285 0.6774 0.041 Uiso 1 1 calc R . .
C27 C 0.8740(4) 0.2097(3) 0.6232(3) 0.0395(14) Uani 1 1 d . . .
H27 H 0.8392 0.1871 0.6387 0.047 Uiso 1 1 calc R . .
C28 C 1.1339(4) 0.2923(3) 0.6455(2) 0.0313(12) Uani 1 1 d . . .
C29 C 0.2658(4) 1.0896(3) 0.8560(2) 0.0376(13) Uani 1 1 d . A .
C30 C 0.3054(4) 1.0427(3) 0.8750(3) 0.0454(15) Uani 1 1 d . . .
C31 C 0.392(3) 1.0554(9) 0.9135(15) 0.045(5) Uani 0.642(14) 1 d P A 1
H31 H 0.4323 1.0969 0.9294 0.055 Uiso 0.642(14) 1 calc PR A 1
C32 C 0.4228(13) 1.0111(9) 0.9303(7) 0.045(4) Uani 0.642(14) 1 d P A 1
H32 H 0.4834 1.0221 0.9564 0.055 Uiso 0.642(14) 1 calc PR A 1
C33 C 0.3639(13) 0.9505(7) 0.9083(6) 0.045(3) Uani 0.642(14) 1 d P A 1
C34 C 0.2709(11) 0.9303(6) 0.8681(5) 0.045(3) Uani 0.642(14) 1 d P A 1
H34 H 0.2327 0.8882 0.8531 0.055 Uiso 0.642(14) 1 calc PR A 1
C35 C 0.2397(15) 0.9761(19) 0.8525(15) 0.045(5) Uani 0.642(14) 1 d P A 1
H35 H 0.1779 0.9659 0.8279 0.054 Uiso 0.642(14) 1 calc PR A 1
C36 C 0.4242(10) 0.8524(6) 0.8884(5) 0.045(3) Uani 0.642(14) 1 d P A 1
C37 C 0.4283(10) 0.8414(6) 0.8324(5) 0.045(3) Uani 0.642(14) 1 d P A 1
H37 H 0.4108 0.8701 0.8177 0.055 Uiso 0.642(14) 1 calc PR A 1
C38 C 0.4580(12) 0.7888(13) 0.7994(11) 0.045(5) Uani 0.642(14) 1 d P A 1
H38 H 0.4528 0.7788 0.7602 0.054 Uiso 0.642(14) 1 calc PR A 1
C39 C 0.4955(4) 0.7495(3) 0.8209(3) 0.0454(15) Uani 1 1 d . . .
C40 C 0.494(5) 0.768(4) 0.879(4) 0.045(11) Uani 0.642(14) 1 d P A 1
H40 H 0.5265 0.7465 0.8974 0.054 Uiso 0.642(14) 1 calc PR A 1
C41 C 0.4540(14) 0.8131(10) 0.9130(10) 0.045(4) Uani 0.642(14) 1 d P A 1
H41 H 0.4468 0.8173 0.9491 0.054 Uiso 0.642(14) 1 calc PR A 1
C42 C 0.5238(4) 0.6892(3) 0.7829(3) 0.0453(15) Uani 1 1 d . A .
C43 C -0.0541(4) 1.0537(3) 0.6886(2) 0.0347(13) Uani 1 1 d . . .
H43 H -0.0694 1.0926 0.6918 0.042 Uiso 1 1 calc R . .
C44 C -0.0641(4) 0.9494(3) 0.6589(3) 0.0434(15) Uani 1 1 d . . .
H44 H -0.0851 0.9041 0.6385 0.052 Uiso 1 1 calc R . .
C45 C 0.0181(4) 0.9851(3) 0.7034(3) 0.0380(14) Uani 1 1 d . . .
H45 H 0.0631 0.9676 0.7194 0.046 Uiso 1 1 calc R . .
C46 C -0.2004(4) 0.9799(3) 0.6053(2) 0.0345(13) Uani 1 1 d . . .
H46A H -0.2351 1.0138 0.6200 0.041 Uiso 1 1 calc R . .
H46B H -0.2413 0.9387 0.5975 0.041 Uiso 1 1 calc R . .
C47 C -0.1812(3) 0.9756(3) 0.5492(2) 0.0316(12) Uani 1 1 d . . .
C48 C -0.1304(4) 1.0293(3) 0.5457(3) 0.0358(13) Uani 1 1 d . . .
H48 H -0.1071 1.0687 0.5798 0.043 Uiso 1 1 calc R . .
C49 C -0.1134(4) 1.0268(3) 0.4952(2) 0.0348(13) Uani 1 1 d . . .
C50 C -0.1514(4) 0.9680(3) 0.4438(3) 0.0452(15) Uani 1 1 d . . .
H50 H -0.1417 0.9652 0.4085 0.054 Uiso 1 1 calc R . .
C51 C -0.2038(4) 0.9135(3) 0.4451(3) 0.0440(15) Uani 1 1 d . . .
C52 C -0.2173(3) 0.9174(3) 0.4970(2) 0.0299(12) Uani 1 1 d . . .
C53 C -0.0563(4) 1.0856(3) 0.4931(3) 0.0505(17) Uani 1 1 d . . .
H53A H -0.0997 1.1029 0.4737 0.076 Uiso 1 1 calc R . .
H53B H -0.0089 1.0725 0.4720 0.076 Uiso 1 1 calc R . .
H53C H -0.0241 1.1185 0.5324 0.076 Uiso 1 1 calc R . .
C54 C -0.2121(4) 0.8195(3) 0.5058(3) 0.0378(14) Uani 1 1 d . . .
H54A H -0.1689 0.8409 0.5452 0.045 Uiso 1 1 calc R . .
H54B H -0.1729 0.8091 0.4782 0.045 Uiso 1 1 calc R . .
C55 C -0.2768(3) 0.7583(2) 0.4969(2) 0.0316(12) Uani 1 1 d . . .
H55A H -0.3162 0.7352 0.4565 0.038 Uiso 1 1 calc R . .
H55B H -0.3200 0.7691 0.5222 0.038 Uiso 1 1 calc R . .
C56 C -0.2180(3) 0.7154(2) 0.5108(2) 0.0315(12) Uani 1 1 d . . .
H56A H -0.1700 0.7082 0.4886 0.038 Uiso 1 1 calc R . .
H56B H -0.1842 0.7363 0.5523 0.038 Uiso 1 1 calc R . .
C57 C -0.2358(3) 0.6083(2) 0.5041(2) 0.0277(12) Uani 1 1 d . . .
C58 C -0.2149(4) 0.6083(3) 0.5580(2) 0.0355(13) Uani 1 1 d . . .
C59 C -0.1698(4) 0.5609(3) 0.5644(3) 0.0418(14) Uani 1 1 d . . .
H59 H -0.1537 0.5616 0.6012 0.050 Uiso 1 1 calc R . .
C60 C -0.1483(4) 0.5131(3) 0.5182(3) 0.0455(15) Uani 1 1 d . . .
C61 C -0.1730(4) 0.5124(3) 0.4634(3) 0.0415(15) Uani 1 1 d . . .
H61 H -0.1601 0.4800 0.4315 0.050 Uiso 1 1 calc R . .
C62 C -0.2168(4) 0.5593(3) 0.4554(2) 0.0348(13) Uani 1 1 d . . .
C63 C -0.1012(5) 0.4617(3) 0.5263(3) 0.066(2) Uani 1 1 d . . .
H63A H -0.0852 0.4713 0.5671 0.099 Uiso 1 1 calc R . .
H63B H -0.0431 0.4615 0.5134 0.099 Uiso 1 1 calc R . .
H63C H -0.1454 0.4195 0.5036 0.099 Uiso 1 1 calc R . .
C64 C -0.2375(4) 0.5585(3) 0.3962(2) 0.0389(14) Uani 1 1 d . . .
H64A H -0.2079 0.6012 0.4008 0.047 Uiso 1 1 calc R . .
H64B H -0.2073 0.5270 0.3714 0.047 Uiso 1 1 calc R . .
C65 C -0.2397(4) 0.6608(3) 0.6088(2) 0.0380(13) Uani 1 1 d . . .
H65A H -0.1922 0.7015 0.6228 0.046 Uiso 1 1 calc R . .
H65B H -0.3026 0.6671 0.5944 0.046 Uiso 1 1 calc R . .
C66 C -0.3227(4) 0.6221(3) 0.6692(2) 0.0355(13) Uani 1 1 d . . .
H66 H -0.3855 0.6144 0.6468 0.043 Uiso 1 1 calc R . .
C67 C -0.1655(4) 0.6502(3) 0.6996(2) 0.0405(14) Uani 1 1 d . . .
H67 H -0.1005 0.6652 0.7030 0.049 Uiso 1 1 calc R . .
C68 C -0.1998(4) 0.6285(3) 0.7350(3) 0.0419(15) Uani 1 1 d . . .
H68 H -0.1626 0.6256 0.7669 0.050 Uiso 1 1 calc R . .
C69 C -0.4015(4) 0.4821(3) 0.3345(2) 0.0327(12) Uani 1 1 d . . .
H69 H -0.3836 0.4437 0.3308 0.039 Uiso 1 1 calc R . .
C70 C -0.3953(4) 0.5851(3) 0.3615(2) 0.0375(13) Uani 1 1 d . . .
H70 H -0.3730 0.6303 0.3790 0.045 Uiso 1 1 calc R . .
C71 C -0.4847(4) 0.5506(3) 0.3268(3) 0.0425(15) Uani 1 1 d . . .
H71 H -0.5355 0.5679 0.3166 0.051 Uiso 1 1 calc R . .
C72 C -0.2408(6) 0.8477(3) 0.3902(3) 0.074(2) Uani 1 1 d . . .
H72A H -0.1942 0.8212 0.3906 0.089 Uiso 1 1 calc R . .
H72B H -0.3014 0.8251 0.3915 0.089 Uiso 1 1 calc R . .
C73 C -0.3307(5) 0.8684(5) 0.3101(4) 0.103(4) Uani 1 1 d . . .
H73 H -0.3866 0.8742 0.3225 0.123 Uiso 1 1 calc R . .
C74 C -0.1940(5) 0.8489(3) 0.3036(3) 0.0477(16) Uani 1 1 d . . .
H74 H -0.1350 0.8382 0.3120 0.057 Uiso 1 1 calc R . .
C75 C -0.3130(4) 0.8735(4) 0.2625(3) 0.076(3) Uani 1 1 d . . .
H75 H -0.3536 0.8839 0.2369 0.091 Uiso 1 1 calc R . .
C76 C 0.4111(4) 0.3043(3) 0.8228(2) 0.0377(14) Uani 1 1 d . . .
H76 H 0.4723 0.3084 0.8163 0.045 Uiso 1 1 calc R . .
C77 C 0.2616(4) 0.3031(3) 0.8174(3) 0.0442(16) Uani 1 1 d . . .
H77 H 0.1981 0.3059 0.8057 0.053 Uiso 1 1 calc R . .
C78 C 0.2950(4) 0.2912(3) 0.8621(3) 0.0463(16) Uani 1 1 d . . .
H78 H 0.2606 0.2843 0.8867 0.056 Uiso 1 1 calc R . .
C80 C 0.4609(4) 0.2841(3) 0.9096(3) 0.0407(14) Uani 1 1 d . . .
H80A H 0.5127 0.2677 0.8936 0.049 Uiso 1 1 calc R . .
H80B H 0.4285 0.2523 0.9198 0.049 Uiso 1 1 calc R . .
C81 C 0.5042(3) 0.3488(3) 0.9651(2) 0.0332(13) Uani 1 1 d . . .
C82 C 0.5583(4) 0.4021(3) 0.9616(2) 0.0342(13) Uani 1 1 d . . .
H82 H 0.5655 0.3977 0.9254 0.041 Uiso 1 1 calc R . .
C83 C 0.6009(4) 0.4610(3) 1.0115(3) 0.0358(13) Uani 1 1 d . . .
C84 C 0.5905(4) 0.4663(3) 1.0648(3) 0.0401(14) Uani 1 1 d . . .
H84 H 0.6188 0.5055 1.0984 0.048 Uiso 1 1 calc R . .
C85 C 0.5388(4) 0.4146(3) 1.0698(2) 0.0365(13) Uani 1 1 d . . .
C86 C 0.4947(3) 0.3557(3) 1.0188(2) 0.0293(12) Uani 1 1 d . . .
C87 C 0.6584(4) 0.5194(3) 1.0079(3) 0.0476(16) Uani 1 1 d . . .
H87A H 0.6863 0.5040 0.9754 0.071 Uiso 1 1 calc R . .
H87B H 0.7091 0.5448 1.0436 0.071 Uiso 1 1 calc R . .
H87C H 0.6157 0.5461 1.0025 0.071 Uiso 1 1 calc R . .
C88 C 0.5276(4) 0.4191(3) 1.1292(3) 0.0485(16) Uani 1 1 d . . .
H88A H 0.4631 0.4245 1.1322 0.058 Uiso 1 1 calc R . .
H88B H 0.5344 0.3787 1.1307 0.058 Uiso 1 1 calc R . .
C89 C 0.5878(4) 0.5329(3) 1.2043(2) 0.0369(13) Uani 1 1 d . . .
H89 H 0.5303 0.5451 1.1958 0.044 Uiso 1 1 calc R . .
C90 C 0.6914(5) 0.4746(3) 1.2028(3) 0.0562(18) Uani 1 1 d . . .
H90 H 0.7205 0.4394 1.1935 0.067 Uiso 1 1 calc R . .
C91 C 0.7332(4) 0.5363(3) 1.2428(3) 0.0482(16) Uani 1 1 d . . .
H91 H 0.7968 0.5514 1.2663 0.058 Uiso 1 1 calc R . .
C92 C 0.3415(3) 0.3040(3) 1.0184(3) 0.0352(13) Uani 1 1 d . . .
H92A H 0.3120 0.3034 0.9813 0.042 Uiso 1 1 calc R . .
H92B H 0.3357 0.3435 1.0499 0.042 Uiso 1 1 calc R . .
C93 C 0.2910(3) 0.2458(3) 1.0217(3) 0.0361(13) Uani 1 1 d . . .
H93A H 0.3143 0.2497 1.0609 0.043 Uiso 1 1 calc R . .
H93B H 0.3053 0.2068 0.9941 0.043 Uiso 1 1 calc R . .
C94 C 0.1824(3) 0.2394(3) 1.0076(2) 0.0325(13) Uani 1 1 d . . .
H94A H 0.1679 0.2802 1.0315 0.039 Uiso 1 1 calc R . .
H94B H 0.1568 0.2287 0.9666 0.039 Uiso 1 1 calc R . .
C95 C 0.0377(3) 0.1761(3) 1.0090(2) 0.0304(12) Uani 1 1 d . . .
C96 C -0.0193(3) 0.1272(3) 0.9554(2) 0.0343(13) Uani 1 1 d . . .
C97 C -0.1189(4) 0.1119(3) 0.9475(3) 0.0473(16) Uani 1 1 d . . .
H97 H -0.1581 0.0794 0.9116 0.057 Uiso 1 1 calc R . .
C98 C -0.1615(4) 0.1437(4) 0.9916(3) 0.0559(18) Uani 1 1 d . . .
C99 C -0.1020(4) 0.1933(3) 1.0448(3) 0.0497(16) Uani 1 1 d . . .
H99 H -0.1300 0.2163 1.0741 0.060 Uiso 1 1 calc R . .
C100 C -0.0023(4) 0.2091(3) 1.0548(2) 0.0373(13) Uani 1 1 d . . .
C101 C -0.2724(4) 0.1253(4) 0.9814(4) 0.089(3) Uani 1 1 d . . .
H10A H -0.2877 0.1425 1.0185 0.133 Uiso 1 1 calc R . .
H10B H -0.2951 0.0786 0.9620 0.133 Uiso 1 1 calc R . .
H10C H -0.3034 0.1433 0.9573 0.133 Uiso 1 1 calc R . .
C102 C 0.0302(4) 0.0934(3) 0.9093(2) 0.0397(14) Uani 1 1 d . . .
H10D H 0.0669 0.1258 0.9014 0.048 Uiso 1 1 calc R . .
H10E H 0.0758 0.0732 0.9244 0.048 Uiso 1 1 calc R . .
C103 C 0.0600(4) 0.2605(3) 1.1136(2) 0.0386(14) Uani 1 1 d . . .
H10F H 0.1050 0.2909 1.1078 0.046 Uiso 1 1 calc R . .
H10G H 0.0191 0.2846 1.1356 0.046 Uiso 1 1 calc R . .
C104 C 0.2149(4) 0.2408(3) 1.1624(2) 0.0372(13) Uani 1 1 d . . .
H104 H 0.2593 0.2608 1.1495 0.045 Uiso 1 1 calc R . .
C105 C 0.0804(3) 0.2028(3) 1.1766(2) 0.0345(13) Uani 1 1 d . . .
H105 H 0.0149 0.1917 1.1744 0.041 Uiso 1 1 calc R . .
C106 C 0.2342(4) 0.2136(3) 1.1979(2) 0.0373(14) Uani 1 1 d . . .
H106 H 0.2960 0.2109 1.2135 0.045 Uiso 1 1 calc R . .
C107 C -0.1068(4) 0.0524(3) 0.8161(2) 0.0400(14) Uani 1 1 d . . .
H107 H -0.1188 0.0922 0.8196 0.048 Uiso 1 1 calc R . .
C108 C -0.0441(4) -0.0213(3) 0.8318(2) 0.0363(13) Uani 1 1 d . . .
H108 H -0.0041 -0.0407 0.8488 0.044 Uiso 1 1 calc R . .
C109 C -0.1540(4) -0.0072(3) 0.7731(2) 0.0387(14) Uani 1 1 d . . .
H109 H -0.2056 -0.0156 0.7416 0.046 Uiso 1 1 calc R . .
C110 C -0.0099(3) 0.1788(3) 1.2976(3) 0.0345(13) Uani 1 1 d . . .
C111 C -0.0769(4) 0.2069(3) 1.3330(3) 0.0367(13) Uani 1 1 d . . .
C112 C -0.1772(4) 0.1836(3) 1.3076(3) 0.0555(18) Uani 1 1 d . . .
H112 H -0.2011 0.1516 1.2688 0.067 Uiso 1 1 calc R . .
C113 C -0.2404(4) 0.2084(4) 1.3401(3) 0.076(3) Uani 1 1 d . . .
H113 H -0.3069 0.1925 1.3230 0.092 Uiso 1 1 calc R . .
C114 C -0.2076(4) 0.2552(3) 1.3961(3) 0.0480(16) Uani 1 1 d . . .
C115 C -0.1080(4) 0.2807(3) 1.4225(3) 0.0434(15) Uani 1 1 d . . .
H115 H -0.0849 0.3141 1.4606 0.052 Uiso 1 1 calc R . .
C116 C -0.0446(4) 0.2548(3) 1.3902(3) 0.0401(14) Uani 1 1 d . . .
H116 H 0.0218 0.2703 1.4077 0.048 Uiso 1 1 calc R . .
C117 C -0.3661(4) 0.2550(3) 1.4097(3) 0.0510(17) Uani 1 1 d . . .
C118 C -0.4208(4) 0.2757(3) 1.3743(3) 0.0465(16) Uani 1 1 d . . .
H118 H -0.3924 0.3068 1.3643 0.056 Uiso 1 1 calc R . .
C119 C -0.5205(4) 0.2482(3) 1.3537(2) 0.0397(14) Uani 1 1 d . . .
H119 H -0.5592 0.2615 1.3297 0.048 Uiso 1 1 calc R . .
C120 C -0.5628(4) 0.2020(3) 1.3680(2) 0.0362(13) Uani 1 1 d . . .
C121 C -0.5051(4) 0.1833(4) 1.4042(3) 0.061(2) Uani 1 1 d . . .
H121 H -0.5333 0.1524 1.4145 0.073 Uiso 1 1 calc R . .
C122 C -0.4052(4) 0.2098(4) 1.4257(3) 0.064(2) Uani 1 1 d . . .
H122 H -0.3663 0.1971 1.4501 0.077 Uiso 1 1 calc R . .
C123 C -0.6710(3) 0.1705(3) 1.3428(2) 0.0340(13) Uani 1 1 d . . .
N1 N 0.0245(3) 1.0503(2) 0.72122(19) 0.0340(11) Uani 1 1 d . . .
N2 N -0.1092(3) 0.9947(2) 0.65058(19) 0.0327(10) Uani 1 1 d . . .
N3 N -0.2421(3) 0.6461(2) 0.6584(2) 0.0351(11) Uani 1 1 d . . .
N4 N -0.3434(3) 0.5418(2) 0.3660(2) 0.0345(11) Uani 1 1 d . . .
N5 N -0.3016(3) 0.6111(2) 0.7152(2) 0.0344(11) Uani 1 1 d . . .
N6 N -0.4884(3) 0.4852(2) 0.30910(19) 0.0341(11) Uani 1 1 d . . .
N7 N -0.2563(4) 0.8539(3) 0.3361(2) 0.0589(16) Uani 1 1 d . . .
N8 N -0.2234(3) 0.8602(2) 0.2592(2) 0.0402(12) Uani 1 1 d . . .
N9 N 0.3321(3) 0.3108(2) 0.7901(2) 0.0366(11) Uani 1 1 d . . .
N10 N 0.3914(3) 0.2913(2) 0.86499(19) 0.0361(11) Uani 1 1 d . . .
N11 N 0.5983(3) 0.4727(2) 1.1782(2) 0.0406(12) Uani 1 1 d . . .
N12 N 0.6671(3) 0.5736(2) 1.2435(2) 0.0371(11) Uani 1 1 d . . .
N13 N 0.1151(3) 0.2336(2) 1.14818(19) 0.0335(11) Uani 1 1 d . . .
N14 N -0.0375(3) 0.0431(2) 0.85382(19) 0.0345(11) Uani 1 1 d . . .
N15 N 0.1516(3) 0.1898(2) 1.20882(19) 0.0336(11) Uani 1 1 d . . .
N16 N -0.1148(3) -0.0535(2) 0.7828(2) 0.0334(11) Uani 1 1 d . . .
O1 O 0.0894(2) 1.18846(18) 0.84870(17) 0.0354(9) Uani 1 1 d . . .
O2 O 0.0435(2) 1.19817(18) 0.76752(17) 0.0367(9) Uani 1 1 d . . .
O3 O -0.1250(3) 1.4167(2) 0.94410(19) 0.0550(12) Uani 1 1 d . . .
O4 O -0.3546(2) 1.53385(18) 0.79221(16) 0.0370(9) Uani 1 1 d . . .
O5 O -0.2396(3) 1.62134(19) 0.85476(18) 0.0469(10) Uani 1 1 d . . .
O6 O 0.5055(2) 0.34746(18) 0.74218(17) 0.0372(9) Uani 1 1 d . . .
O7 O 0.3830(2) 0.28424(17) 0.66324(16) 0.0335(9) Uani 1 1 d . . .
O8 O 0.7269(2) 0.1973(2) 0.55457(18) 0.0554(12) Uani 1 1 d . . .
O9 O 1.1804(2) 0.3160(2) 0.62084(18) 0.0477(11) Uani 1 1 d . . .
O10 O 1.1721(2) 0.28895(19) 0.69229(17) 0.0387(9) Uani 1 1 d . . .
O11 O 0.1830(2) 1.06555(18) 0.81863(17) 0.0375(9) Uani 1 1 d . . .
O12 O 0.3124(4) 1.1460(2) 0.8746(2) 0.0815(17) Uani 1 1 d . . .
O13 O 0.3980(6) 0.9068(4) 0.9274(3) 0.045(3) Uani 0.642(14) 1 d P A 1
O13' O 0.4720(11) 0.9387(7) 0.9317(5) 0.045(5) Uani 0.358(14) 1 d P A 2
O14 O 0.5110(3) 0.67100(19) 0.73015(19) 0.0444(10) Uani 1 1 d . . .
O15 O 0.5623(3) 0.65997(19) 0.81110(18) 0.0422(10) Uani 1 1 d . . .
O16 O -0.2704(2) 0.86277(17) 0.49706(16) 0.0331(9) Uani 1 1 d . . .
O17 O -0.2813(2) 0.65386(17) 0.49577(16) 0.0335(9) Uani 1 1 d . . .
O18 O 0.4428(2) 0.30358(17) 1.02343(16) 0.0335(9) Uani 1 1 d . . .
O19 O 0.1392(2) 0.18794(17) 1.01972(16) 0.0330(9) Uani 1 1 d . . .
O20 O 0.0809(2) 0.19480(18) 1.32679(17) 0.0388(9) Uani 1 1 d . . .
O21 O -0.0367(3) 0.14344(19) 1.24426(18) 0.0429(10) Uani 1 1 d . . .
O22 O -0.2649(3) 0.2834(2) 1.43279(19) 0.0681(15) Uani 1 1 d . . .
O23 O -0.7077(3) 0.1293(2) 1.3562(2) 0.0625(14) Uani 1 1 d . . .
O24 O -0.7139(2) 0.18853(18) 1.30718(17) 0.0369(9) Uani 1 1 d . . .
Co1 Co 0.13433(5) 1.12276(4) 0.78687(3) 0.03091(18) Uani 1 1 d . . .
Co2 Co 0.31323(5) 0.32908(4) 0.72049(3) 0.03176(18) Uani 1 1 d . . .
Co3 Co -0.39854(5) 1.58710(4) 0.75347(3) 0.03273(19) Uani 1 1 d . . .
Co4 Co 0.14728(5) 0.15172(4) 1.26586(3) 0.03166(18) Uani 1 1 d . . .
C31' C 0.406(5) 1.0810(18) 0.920(3) 0.045(9) Uani 0.358(14) 1 d P A 2
H31' H 0.4276 1.1261 0.9363 0.054 Uiso 0.358(14) 1 calc PR A 2
C32' C 0.461(2) 1.0414(14) 0.9344(11) 0.045(6) Uani 0.358(14) 1 d P A 2
H32' H 0.5228 1.0594 0.9598 0.054 Uiso 0.358(14) 1 calc PR A 2
C33' C 0.420(2) 0.9737(16) 0.9094(11) 0.045(6) Uani 0.358(14) 1 d P A 2
C34' C 0.328(2) 0.9435(11) 0.8700(11) 0.045(6) Uani 0.358(14) 1 d P A 2
H34' H 0.3022 0.8991 0.8561 0.055 Uiso 0.358(14) 1 calc PR A 2
C35' C 0.275(3) 0.983(3) 0.852(3) 0.045(10) Uani 0.358(14) 1 d P A 2
H35' H 0.2178 0.9628 0.8220 0.054 Uiso 0.358(14) 1 calc PR A 2
C36' C 0.4768(19) 0.8759(12) 0.8905(9) 0.045(6) Uani 0.358(14) 1 d P A 2
C37' C 0.4827(17) 0.8634(11) 0.8351(9) 0.045(5) Uani 0.358(14) 1 d P A 2
H37' H 0.4780 0.8944 0.8212 0.054 Uiso 0.358(14) 1 calc PR A 2
C38' C 0.497(2) 0.800(2) 0.799(2) 0.045(8) Uani 0.358(14) 1 d P A 2
H38' H 0.5062 0.7910 0.7624 0.054 Uiso 0.358(14) 1 calc PR A 2
C40' C 0.486(9) 0.754(7) 0.874(7) 0.045(15) Uani 0.358(14) 1 d P A 2
H40' H 0.4798 0.7207 0.8847 0.055 Uiso 0.358(14) 1 calc PR A 2
C41' C 0.489(2) 0.8335(18) 0.9147(18) 0.045(8) Uani 0.358(14) 1 d P A 2
H41' H 0.4990 0.8491 0.9550 0.054 Uiso 0.358(14) 1 calc PR A 2

loop_
_atom_site_aniso_label
_atom_site_aniso_U_11
_atom_site_aniso_U_22
_atom_site_aniso_U_33
_atom_site_aniso_U_23
_atom_site_aniso_U_13
_atom_site_aniso_U_12
C1 0.027(3) 0.032(3) 0.035(3) 0.016(3) 0.011(2) 0.006(2)
C2 0.031(3) 0.032(3) 0.045(4) 0.021(3) 0.011(2) 0.016(2)
C3 0.041(3) 0.042(4) 0.042(4) 0.025(3) 0.011(3) 0.023(3)
C4 0.046(3) 0.047(4) 0.033(4) 0.019(3) 0.010(3) 0.025(3)
C5 0.051(3) 0.044(4) 0.048(4) 0.028(3) 0.019(3) 0.029(3)
C6 0.069(4) 0.056(4) 0.060(5) 0.038(4) 0.031(4) 0.044(4)
C7 0.058(4) 0.056(4) 0.048(4) 0.036(4) 0.028(3) 0.035(3)
C8 0.059(4) 0.040(4) 0.031(4) 0.015(3) 0.014(3) 0.033(3)
C9 0.051(3) 0.031(3) 0.040(4) 0.015(3) 0.017(3) 0.019(3)
C10 0.034(3) 0.030(3) 0.032(3) 0.007(3) 0.010(2) 0.013(2)
C11 0.032(3) 0.025(3) 0.034(3) 0.009(3) 0.005(2) 0.014(2)
C12 0.045(3) 0.036(4) 0.044(4) 0.013(3) 0.001(3) 0.012(3)
C13 0.041(3) 0.058(4) 0.051(4) 0.028(4) 0.001(3) 0.025(3)
C14 0.042(3) 0.023(3) 0.042(4) 0.013(3) 0.020(3) 0.015(2)
C15 0.034(3) 0.030(3) 0.042(4) 0.017(3) 0.017(3) 0.010(2)
C16 0.017(2) 0.038(3) 0.040(4) 0.019(3) 0.005(2) 0.008(2)
C17 0.026(3) 0.038(3) 0.040(4) 0.004(3) 0.004(2) 0.002(2)
C18 0.011(2) 0.057(4) 0.056(4) 0.014(3) 0.005(2) 0.004(2)
C19 0.030(3) 0.046(4) 0.038(4) 0.010(3) 0.007(3) 0.010(3)
C20 0.020(3) 0.046(4) 0.035(3) 0.008(3) -0.001(2) 0.001(2)
C21 0.019(2) 0.041(3) 0.039(4) 0.017(3) 0.004(2) 0.006(2)
C22 0.022(3) 0.056(4) 0.034(4) 0.008(3) 0.005(2) 0.006(3)
C23 0.023(3) 0.085(5) 0.050(4) 0.036(4) -0.002(3) 0.014(3)
C24 0.030(3) 0.060(4) 0.048(4) 0.025(3) 0.015(3) 0.008(3)
C25 0.021(2) 0.038(3) 0.032(3) 0.013(3) 0.008(2) 0.010(2)
C26 0.020(2) 0.047(4) 0.033(3) 0.013(3) 0.008(2) 0.009(2)
C27 0.023(3) 0.044(4) 0.045(4) 0.013(3) 0.016(3) 0.007(2)
C28 0.027(3) 0.036(3) 0.029(3) 0.010(3) 0.012(2) 0.010(2)
C29 0.043(3) 0.034(3) 0.031(3) 0.013(3) 0.000(3) 0.012(3)
C30 0.058(4) 0.048(4) 0.029(4) 0.013(3) 0.008(3) 0.028(3)
C31 0.058(12) 0.048(13) 0.029(10) 0.013(13) 0.008(8) 0.028(13)
C32 0.058(10) 0.048(13) 0.029(8) 0.013(9) 0.008(7) 0.028(9)
C33 0.058(9) 0.048(8) 0.029(7) 0.013(6) 0.008(7) 0.028(7)
C34 0.058(8) 0.048(7) 0.029(6) 0.013(5) 0.008(6) 0.028(7)
C35 0.058(13) 0.048(10) 0.029(7) 0.013(6) 0.008(11) 0.028(13)
C36 0.058(8) 0.048(8) 0.029(6) 0.013(6) 0.008(6) 0.028(6)
C37 0.058(8) 0.048(8) 0.029(6) 0.013(5) 0.008(6) 0.028(6)
C38 0.058(12) 0.048(11) 0.029(7) 0.013(6) 0.008(9) 0.028(10)
C39 0.058(4) 0.048(4) 0.029(4) 0.013(3) 0.008(3) 0.028(3)
C40 0.058(14) 0.05(3) 0.029(17) 0.013(18) 0.008(12) 0.028(13)
C41 0.058(12) 0.048(12) 0.029(7) 0.013(8) 0.008(8) 0.028(8)
C42 0.058(4) 0.048(4) 0.029(4) 0.013(3) 0.008(3) 0.028(3)
C43 0.034(3) 0.038(3) 0.030(3) 0.016(3) 0.004(2) 0.003(2)
C44 0.063(4) 0.029(3) 0.038(4) 0.014(3) 0.012(3) 0.016(3)
C45 0.043(3) 0.029(3) 0.041(4) 0.016(3) 0.005(3) 0.013(3)
C46 0.033(3) 0.034(3) 0.027(3) 0.007(3) 0.003(2) 0.004(2)
C47 0.026(3) 0.036(3) 0.028(3) 0.013(3) 0.001(2) 0.006(2)
C48 0.037(3) 0.025(3) 0.038(4) 0.012(3) 0.004(2) 0.001(2)
C49 0.038(3) 0.025(3) 0.034(3) 0.008(3) 0.008(2) 0.004(2)
C50 0.058(4) 0.034(3) 0.043(4) 0.013(3) 0.027(3) 0.002(3)
C51 0.049(3) 0.029(3) 0.041(4) 0.004(3) 0.018(3) 0.000(3)
C52 0.026(3) 0.029(3) 0.033(3) 0.010(3) 0.015(2) 0.005(2)
C53 0.050(4) 0.039(4) 0.054(4) 0.020(3) 0.011(3) -0.006(3)
C54 0.029(3) 0.037(3) 0.043(4) 0.016(3) 0.007(2) 0.007(2)
C55 0.023(2) 0.031(3) 0.034(3) 0.011(3) 0.005(2) 0.003(2)
C56 0.024(3) 0.033(3) 0.027(3) 0.008(3) 0.003(2) -0.001(2)
C57 0.025(2) 0.025(3) 0.030(3) 0.009(2) 0.005(2) 0.009(2)
C58 0.040(3) 0.032(3) 0.030(3) 0.011(3) 0.011(2) 0.004(2)
C59 0.046(3) 0.041(4) 0.038(4) 0.019(3) 0.007(3) 0.009(3)
C60 0.044(3) 0.045(4) 0.042(4) 0.011(3) 0.015(3) 0.015(3)
C61 0.037(3) 0.038(4) 0.043(4) 0.007(3) 0.018(3) 0.015(3)
C62 0.030(3) 0.037(3) 0.035(3) 0.014(3) 0.010(2) 0.006(2)
C63 0.074(5) 0.057(5) 0.075(6) 0.030(4) 0.021(4) 0.040(4)
C64 0.033(3) 0.044(4) 0.027(3) 0.006(3) 0.000(2) 0.009(2)
C65 0.051(3) 0.031(3) 0.027(3) 0.009(3) 0.013(3) 0.008(3)
C66 0.035(3) 0.030(3) 0.038(4) 0.013(3) 0.008(2) 0.007(2)
C67 0.030(3) 0.049(4) 0.033(4) 0.011(3) 0.007(2) 0.008(3)
C68 0.034(3) 0.052(4) 0.029(3) 0.009(3) 0.005(2) 0.011(3)
C69 0.035(3) 0.033(3) 0.028(3) 0.010(3) 0.008(2) 0.013(2)
C70 0.047(3) 0.028(3) 0.032(3) 0.011(3) 0.006(3) 0.012(3)
C71 0.041(3) 0.037(4) 0.052(4) 0.025(3) 0.005(3) 0.015(3)
C72 0.118(6) 0.042(4) 0.042(4) 0.002(3) 0.044(4) -0.019(4)
C73 0.031(4) 0.179(10) 0.043(5) 0.008(6) 0.009(3) -0.008(5)
C74 0.069(4) 0.037(4) 0.049(4) 0.020(3) 0.037(4) 0.019(3)
C75 0.024(3) 0.131(7) 0.038(4) 0.006(4) 0.005(3) 0.020(4)
C76 0.034(3) 0.037(3) 0.031(3) 0.008(3) 0.003(2) 0.006(2)
C77 0.024(3) 0.060(4) 0.033(4) 0.011(3) 0.006(2) -0.005(3)
C78 0.028(3) 0.067(4) 0.036(4) 0.022(3) 0.006(3) -0.007(3)
C80 0.042(3) 0.042(4) 0.037(4) 0.018(3) 0.008(3) 0.010(3)
C81 0.029(3) 0.035(3) 0.028(3) 0.009(3) 0.001(2) 0.009(2)
C82 0.033(3) 0.039(3) 0.029(3) 0.016(3) 0.007(2) 0.007(2)
C83 0.031(3) 0.033(3) 0.040(4) 0.013(3) 0.012(2) 0.008(2)
C84 0.041(3) 0.034(3) 0.040(4) 0.012(3) 0.013(3) 0.001(3)
C85 0.030(3) 0.041(3) 0.026(3) 0.009(3) 0.004(2) -0.001(2)
C86 0.028(3) 0.032(3) 0.038(3) 0.022(3) 0.014(2) 0.012(2)
C87 0.055(4) 0.039(4) 0.040(4) 0.013(3) 0.016(3) -0.002(3)
C88 0.055(4) 0.048(4) 0.034(4) 0.012(3) 0.019(3) -0.001(3)
C89 0.033(3) 0.034(3) 0.035(3) 0.005(3) 0.016(2) 0.005(2)
C90 0.060(4) 0.057(5) 0.047(4) 0.021(4) 0.005(3) 0.023(3)
C91 0.043(3) 0.047(4) 0.045(4) 0.012(3) 0.008(3) 0.021(3)
C92 0.022(2) 0.035(3) 0.044(4) 0.017(3) 0.003(2) 0.003(2)
C93 0.029(3) 0.033(3) 0.039(4) 0.014(3) 0.002(2) 0.004(2)
C94 0.028(3) 0.027(3) 0.039(3) 0.017(3) -0.002(2) 0.003(2)
C95 0.020(2) 0.034(3) 0.035(3) 0.017(3) -0.002(2) 0.006(2)
C96 0.025(3) 0.043(3) 0.033(3) 0.017(3) 0.008(2) 0.003(2)
C97 0.036(3) 0.057(4) 0.033(4) 0.010(3) 0.007(3) -0.006(3)
C98 0.029(3) 0.075(5) 0.052(5) 0.021(4) 0.006(3) 0.008(3)
C99 0.039(3) 0.063(4) 0.044(4) 0.018(3) 0.014(3) 0.021(3)
C100 0.032(3) 0.040(3) 0.032(3) 0.012(3) 0.003(2) 0.012(2)
C101 0.033(4) 0.119(7) 0.073(6) 0.010(5) 0.013(4) -0.001(4)
C102 0.031(3) 0.032(3) 0.033(3) 0.001(3) 0.001(2) -0.007(2)
C103 0.042(3) 0.039(3) 0.030(3) 0.010(3) 0.005(2) 0.019(3)
C104 0.031(3) 0.042(4) 0.029(3) 0.009(3) 0.003(2) 0.010(2)
C105 0.021(3) 0.038(3) 0.030(3) 0.006(3) -0.002(2) 0.004(2)
C106 0.025(3) 0.046(4) 0.040(4) 0.019(3) 0.006(2) 0.008(2)
C107 0.044(3) 0.038(4) 0.031(3) 0.010(3) 0.008(3) 0.009(3)
C108 0.034(3) 0.032(3) 0.031(3) 0.007(3) 0.002(2) 0.005(2)
C109 0.038(3) 0.046(4) 0.028(3) 0.015(3) 0.004(2) 0.010(3)
C110 0.023(3) 0.040(3) 0.038(4) 0.017(3) 0.005(2) 0.004(2)
C111 0.029(3) 0.040(3) 0.039(4) 0.015(3) 0.009(2) 0.010(2)
C112 0.027(3) 0.070(5) 0.037(4) -0.001(3) 0.000(3) 0.004(3)
C113 0.026(3) 0.094(6) 0.052(5) -0.015(4) 0.002(3) 0.004(3)
C114 0.018(3) 0.065(4) 0.047(4) 0.013(3) 0.005(3) 0.011(3)
C115 0.029(3) 0.054(4) 0.035(4) 0.011(3) 0.004(2) 0.011(3)
C116 0.020(3) 0.054(4) 0.038(4) 0.013(3) 0.006(2) 0.008(2)
C117 0.021(3) 0.073(5) 0.045(4) 0.014(4) 0.009(3) 0.011(3)
C118 0.038(3) 0.055(4) 0.037(4) 0.016(3) 0.008(3) -0.001(3)
C119 0.028(3) 0.053(4) 0.033(3) 0.015(3) 0.006(2) 0.009(3)
C120 0.028(3) 0.050(4) 0.032(3) 0.020(3) 0.005(2) 0.009(2)
C121 0.039(3) 0.076(5) 0.075(5) 0.048(5) 0.003(3) 0.005(3)
C122 0.037(4) 0.078(5) 0.071(5) 0.040(5) -0.011(3) 0.014(3)
C123 0.021(3) 0.048(4) 0.031(3) 0.018(3) 0.004(2) 0.008(2)
N1 0.040(3) 0.033(3) 0.029(3) 0.013(2) 0.012(2) 0.011(2)
N2 0.032(2) 0.035(3) 0.028(3) 0.014(2) 0.0011(19) 0.007(2)
N3 0.033(2) 0.031(3) 0.036(3) 0.011(2) 0.007(2) 0.004(2)
N4 0.038(2) 0.031(3) 0.033(3) 0.010(2) 0.013(2) 0.011(2)
N5 0.033(2) 0.039(3) 0.029(3) 0.013(2) 0.011(2) 0.010(2)
N6 0.031(2) 0.036(3) 0.029(3) 0.011(2) 0.0037(19) 0.006(2)
N7 0.063(4) 0.046(3) 0.035(3) -0.007(3) 0.024(3) -0.020(3)
N8 0.036(3) 0.043(3) 0.032(3) 0.006(2) 0.013(2) 0.008(2)
N9 0.022(2) 0.035(3) 0.038(3) 0.006(2) 0.0030(19) 0.0010(18)
N10 0.029(2) 0.045(3) 0.026(3) 0.013(2) 0.0031(19) 0.001(2)
N11 0.047(3) 0.036(3) 0.025(3) 0.003(2) 0.012(2) -0.002(2)
N12 0.027(2) 0.043(3) 0.033(3) 0.011(2) 0.004(2) 0.007(2)
N13 0.030(2) 0.038(3) 0.028(3) 0.012(2) 0.0016(19) 0.011(2)
N14 0.038(2) 0.034(3) 0.024(3) 0.008(2) 0.006(2) 0.004(2)
N15 0.023(2) 0.034(3) 0.033(3) 0.007(2) 0.0035(19) 0.0059(19)
N16 0.030(2) 0.030(3) 0.036(3) 0.010(2) 0.015(2) 0.009(2)
O1 0.0345(19) 0.036(2) 0.044(2) 0.021(2) 0.0129(17) 0.0199(17)
O2 0.038(2) 0.035(2) 0.044(3) 0.020(2) 0.0158(18) 0.0159(17)
O3 0.075(3) 0.060(3) 0.048(3) 0.030(3) 0.020(2) 0.047(2)
O4 0.0315(19) 0.036(2) 0.034(2) 0.0102(19) 0.0001(17) 0.0071(16)
O5 0.059(3) 0.031(2) 0.045(3) 0.018(2) 0.000(2) 0.008(2)
O6 0.0256(18) 0.032(2) 0.044(3) 0.008(2) 0.0113(17) 0.0041(16)
O7 0.0166(16) 0.033(2) 0.043(2) 0.0123(18) 0.0053(15) 0.0046(14)
O8 0.0177(18) 0.076(3) 0.043(3) 0.003(2) 0.0027(17) 0.0068(19)
O9 0.0252(19) 0.063(3) 0.055(3) 0.031(2) 0.0086(18) -0.0020(18)
O10 0.0188(17) 0.056(3) 0.037(2) 0.019(2) 0.0026(16) 0.0067(16)
O11 0.037(2) 0.033(2) 0.044(3) 0.0170(19) 0.0073(18) 0.0161(17)
O12 0.089(4) 0.046(3) 0.083(4) 0.035(3) -0.027(3) -0.018(3)
O13 0.058(6) 0.048(5) 0.029(4) 0.013(3) 0.008(3) 0.028(4)
O13' 0.058(11) 0.048(9) 0.029(7) 0.013(6) 0.008(6) 0.028(8)
O14 0.055(2) 0.040(2) 0.047(3) 0.022(2) 0.020(2) 0.022(2)
O15 0.042(2) 0.038(2) 0.055(3) 0.023(2) 0.0180(19) 0.0221(18)
O16 0.0297(18) 0.027(2) 0.040(2) 0.0117(18) 0.0132(16) 0.0024(15)
O17 0.0295(18) 0.029(2) 0.038(2) 0.0134(18) 0.0051(16) 0.0032(15)
O18 0.0256(18) 0.032(2) 0.045(2) 0.0197(19) 0.0084(16) 0.0078(15)
O19 0.0234(17) 0.028(2) 0.042(2) 0.0154(18) 0.0008(15) 0.0028(15)
O20 0.0273(19) 0.037(2) 0.042(2) 0.0079(19) 0.0081(17) 0.0092(16)
O21 0.037(2) 0.042(2) 0.040(3) 0.006(2) 0.0148(19) 0.0089(18)
O22 0.026(2) 0.096(4) 0.043(3) -0.005(3) 0.0099(19) 0.014(2)
O23 0.040(2) 0.085(4) 0.061(3) 0.046(3) -0.004(2) -0.014(2)
O24 0.0209(17) 0.044(2) 0.042(2) 0.019(2) -0.0007(16) 0.0093(16)
Co1 0.0282(4) 0.0327(4) 0.0348(5) 0.0155(4) 0.0097(3) 0.0137(3)
Co2 0.0214(3) 0.0352(4) 0.0317(4) 0.0098(4) 0.0050(3) 0.0052(3)
Co3 0.0304(4) 0.0329(4) 0.0386(5) 0.0180(4) 0.0102(3) 0.0112(3)
Co4 0.0240(3) 0.0309(4) 0.0308(4) 0.0066(3) 0.0046(3) 0.0057(3)
C31' 0.058(19) 0.05(2) 0.029(17) 0.01(2) 0.008(13) 0.03(2)
C32' 0.058(17) 0.048(18) 0.029(11) 0.013(13) 0.008(11) 0.028(12)
C33' 0.058(15) 0.048(19) 0.029(14) 0.013(12) 0.008(12) 0.028(16)
C34' 0.058(15) 0.048(13) 0.029(13) 0.013(10) 0.008(13) 0.028(12)
C35' 0.06(2) 0.048(19) 0.029(13) 0.013(12) 0.01(2) 0.03(2)
C36' 0.058(14) 0.048(14) 0.029(11) 0.013(10) 0.008(11) 0.028(11)
C37' 0.058(14) 0.048(14) 0.029(11) 0.013(10) 0.008(11) 0.028(11)
C38' 0.06(2) 0.048(19) 0.029(12) 0.013(12) 0.008(17) 0.028(18)
C40' 0.06(3) 0.05(5) 0.03(3) 0.01(3) 0.008(19) 0.03(3)
C41' 0.06(2) 0.05(2) 0.029(12) 0.013(14) 0.008(15) 0.028(15)

loop_
_atom_type_symbol
_atom_type_description
_atom_type_scat_dispersion_real
_atom_type_scat_dispersion_imag
_atom_type_scat_source
C C 0.0033 0.0016 'International Tables Vol C Tables 4.2.6.8 and 6.1.1.4'
H H 0.0000 0.0000 'International Tables Vol C Tables 4.2.6.8 and 6.1.1.4'
N N 0.0061 0.0033 'International Tables Vol C Tables 4.2.6.8 and 6.1.1.4'
O O 0.0106 0.0060 'International Tables Vol C Tables 4.2.6.8 and 6.1.1.4'
Co Co 0.3494 0.9721 'International Tables Vol C Tables 4.2.6.8 and 6.1.1.4'

loop_
_geom_angle_atom_site_label_1
_geom_angle_atom_site_label_2
_geom_angle_atom_site_label_3
_geom_angle
_geom_angle_site_symmetry_1
_geom_angle_site_symmetry_3
O2 C1 O1 120.8(5) . .
O2 C1 C2 121.0(5) . .
O1 C1 C2 118.2(5) . .
C3 C2 C7 119.5(5) . .
C3 C2 C1 120.7(5) . .
C7 C2 C1 119.8(5) . .
C2 C3 C4 121.0(5) . .
C2 C3 H3 119.5 . .
C4 C3 H3 119.5 . .
C5 C4 C3 119.6(6) . .
C5 C4 H4 120.2 . .
C3 C4 H4 120.2 . .
C4 C5 C6 120.4(5) . .
C4 C5 O3 115.9(5) . .
C6 C5 O3 123.7(5) . .
C5 C6 C7 119.7(5) . .
C5 C6 H6 120.1 . .
C7 C6 H6 120.1 . .
C6 C7 C2 119.8(6) . .
C6 C7 H7 120.1 . .
C2 C7 H7 120.1 . .
C13 C8 C9 121.0(5) . .
C13 C8 O3 118.2(6) . .
C9 C8 O3 120.7(6) . .
C10 C9 C8 119.5(6) . .
C10 C9 H9 120.3 . .
C8 C9 H9 120.3 . .
C9 C10 C11 120.5(5) . .
C9 C10 H10 119.8 . .
C11 C10 H10 119.8 . .
C10 C11 C12 118.4(5) . .
C10 C11 C14 120.7(5) . .
C12 C11 C14 120.8(5) . .
C13 C12 C11 121.6(6) . .
C13 C12 H12 119.2 . .
C11 C12 H12 119.2 . .
C8 C13 C12 119.0(6) . .
C8 C13 H13 120.5 . .
C12 C13 H13 120.5 . .
O5 C14 O4 124.3(5) . .
O5 C14 C11 119.3(5) . .
O4 C14 C11 116.4(5) . .
O6 C15 O7 121.9(5) . .
O6 C15 C16 122.6(5) . .
O7 C15 C16 115.5(5) . .
C21 C16 C17 118.8(5) . .
C21 C16 C15 123.2(4) . .
C17 C16 C15 118.0(5) . .
C18 C17 C16 119.0(5) . .
C18 C17 H17 120.5 . .
C16 C17 H17 120.5 . .
C19 C18 C17 120.7(5) . .
C19 C18 H18 119.7 . .
C17 C18 H18 119.7 . .
C18 C19 O8 124.6(5) . .
C18 C19 C20 120.2(5) . .
O8 C19 C20 115.1(5) . .
C21 C20 C19 118.9(5) . .
C21 C20 H20 120.5 . .
C19 C20 H20 120.5 . .
C20 C21 C16 122.3(5) . .
C20 C21 H21 118.9 . .
C16 C21 H21 118.9 . .
C23 C22 C27 122.6(5) . .
C23 C22 O8 117.9(5) . .
C27 C22 O8 119.5(5) . .
C22 C23 C24 119.0(6) . .
C22 C23 H23 120.5 . .
C24 C23 H23 120.5 . .
C25 C24 C23 120.3(5) . .
C25 C24 H24 119.8 . .
C23 C24 H24 119.8 . .
C24 C25 C26 120.2(5) . .
C24 C25 C28 120.3(5) . .
C26 C25 C28 119.5(5) . .
C25 C26 C27 119.5(5) . .
C25 C26 H26 120.3 . .
C27 C26 H26 120.3 . .
C22 C27 C26 118.4(5) . .
C22 C27 H27 120.8 . .
C26 C27 H27 120.8 . .
O9 C28 O10 123.4(5) . .
O9 C28 C25 120.2(5) . .
O10 C28 C25 116.3(4) . .
O12 C29 O11 124.0(5) . .
O12 C29 C30 121.3(5) . .
O11 C29 C30 114.6(5) . .
C35' C30 C31 105(2) . .
C35' C30 C29 127(3) . .
C31 C30 C29 126.6(10) . .
C35' C30 C35 19(2) . .
C31 C30 C35 116.4(15) . .
C29 C30 C35 116.9(13) . .
C35' C30 C31' 124(3) . .
C31 C30 C31' 20(2) . .
C29 C30 C31' 107(2) . .
C35 C30 C31' 136(2) . .
C30 C31 C32 124.0(16) . .
C30 C31 H31 118.0 . .
C32 C31 H31 118.0 . .
C33 C32 C31 119.0(18) . .
C33 C32 H32 120.5 . .
C31 C32 H32 120.5 . .
C32 C33 O13 117.2(14) . .
C32 C33 C34 123.4(12) . .
O13 C33 C34 119.4(12) . .
C35 C34 C33 116.8(16) . .
C35 C34 H34 121.6 . .
C33 C34 H34 121.6 . .
C34 C35 C30 120.3(19) . .
C34 C35 H35 119.8 . .
C30 C35 H35 119.8 . .
C41 C36 C37 122.2(14) . .
C41 C36 O13 113.4(13) . .
C37 C36 O13 124.1(10) . .
C38 C37 C36 119.2(15) . .
C38 C37 H37 120.4 . .
C36 C37 H37 120.4 . .
C37 C38 C39 123(2) . .
C37 C38 H38 118.5 . .
C39 C38 H38 118.5 . .
C40' C39 C38 120(7) . .
C40' C39 C40 12(9) . .
C38 C39 C40 112(4) . .
C40' C39 C38' 129(7) . .
C38 C39 C38' 23.0(13) . .
C40 C39 C38' 118(4) . .
C40' C39 C42 116(7) . .
C38 C39 C42 122.3(12) . .
C40 C39 C42 125(3) . .
C38' C39 C42 114.5(18) . .
C41 C40 C39 129(7) . .
C41 C40 H40 115.3 . .
C39 C40 H40 115.3 . .
C40 C41 C36 113(4) . .
C40 C41 H41 123.6 . .
C36 C41 H41 123.6 . .
O14 C42 O15 124.6(6) . .
O14 C42 C39 121.6(5) . .
O15 C42 C39 113.8(5) . .
N1 C43 N2 111.9(5) . .
N1 C43 H43 124.1 . .
N2 C43 H43 124.1 . .
C45 C44 N2 105.1(5) . .
C45 C44 H44 127.5 . .
N2 C44 H44 127.5 . .
C44 C45 N1 110.1(5) . .
C44 C45 H45 125.0 . .
N1 C45 H45 125.0 . .
N2 C46 C47 111.7(4) . .
N2 C46 H46A 109.3 . .
C47 C46 H46A 109.3 . .
N2 C46 H46B 109.3 . .
C47 C46 H46B 109.3 . .
H46A C46 H46B 107.9 . .
C48 C47 C52 117.1(5) . .
C48 C47 C46 122.3(5) . .
C52 C47 C46 120.5(5) . .
C49 C48 C47 123.3(5) . .
C49 C48 H48 118.3 . .
C47 C48 H48 118.3 . .
C48 C49 C50 118.0(5) . .
C48 C49 C53 122.1(5) . .
C50 C49 C53 119.9(5) . .
C51 C50 C49 120.5(5) . .
C51 C50 H50 119.8 . .
C49 C50 H50 119.8 . .
C52 C51 C50 119.8(5) . .
C52 C51 C72 118.7(5) . .
C50 C51 C72 121.3(5) . .
C51 C52 O16 118.7(5) . .
C51 C52 C47 121.2(5) . .
O16 C52 C47 120.1(4) . .
C49 C53 H53A 109.5 . .
C49 C53 H53B 109.5 . .
H53A C53 H53B 109.5 . .
C49 C53 H53C 109.5 . .
H53A C53 H53C 109.5 . .
H53B C53 H53C 109.5 . .
O16 C54 C55 109.6(4) . .
O16 C54 H54A 109.8 . .
C55 C54 H54A 109.8 . .
O16 C54 H54B 109.8 . .
C55 C54 H54B 109.8 . .
H54A C54 H54B 108.2 . .
C54 C55 C56 110.4(4) . .
C54 C55 H55A 109.6 . .
C56 C55 H55A 109.6 . .
C54 C55 H55B 109.6 . .
C56 C55 H55B 109.6 . .
H55A C55 H55B 108.1 . .
O17 C56 C55 109.2(4) . .
O17 C56 H56A 109.8 . .
C55 C56 H56A 109.8 . .
O17 C56 H56B 109.8 . .
C55 C56 H56B 109.8 . .
H56A C56 H56B 108.3 . .
C58 C57 O17 120.6(5) . .
C58 C57 C62 120.6(5) . .
O17 C57 C62 118.7(5) . .
C57 C58 C59 118.8(5) . .
C57 C58 C65 118.8(5) . .
C59 C58 C65 122.4(5) . .
C60 C59 C58 122.2(6) . .
C60 C59 H59 118.9 . .
C58 C59 H59 118.9 . .
C59 C60 C61 118.3(6) . .
C59 C60 C63 120.9(6) . .
C61 C60 C63 120.8(6) . .
C62 C61 C60 121.3(5) . .
C62 C61 H61 119.4 . .
C60 C61 H61 119.4 . .
C61 C62 C57 118.8(5) . .
C61 C62 C64 119.3(5) . .
C57 C62 C64 121.8(5) . .
C60 C63 H63A 109.5 . .
C60 C63 H63B 109.5 . .
H63A C63 H63B 109.5 . .
C60 C63 H63C 109.5 . .
H63A C63 H63C 109.5 . .
H63B C63 H63C 109.5 . .
N4 C64 C62 114.0(4) . .
N4 C64 H64A 108.8 . .
C62 C64 H64A 108.8 . .
N4 C64 H64B 108.8 . .
C62 C64 H64B 108.8 . .
H64A C64 H64B 107.6 . .
N3 C65 C58 114.5(5) . .
N3 C65 H65A 108.6 . .
C58 C65 H65A 108.6 . .
N3 C65 H65B 108.6 . .
C58 C65 H65B 108.6 . .
H65A C65 H65B 107.6 . .
N5 C66 N3 111.6(5) . .
N5 C66 H66 124.2 . .
N3 C66 H66 124.2 . .
N3 C67 C68 108.0(5) . .
N3 C67 H67 126.0 . .
C68 C67 H67 126.0 . .
C67 C68 N5 107.8(5) . .
C67 C68 H68 126.1 . .
N5 C68 H68 126.1 . .
N6 C69 N4 110.5(5) . .
N6 C69 H69 124.8 . .
N4 C69 H69 124.8 . .
C71 C70 N4 107.3(5) . .
C71 C70 H70 126.3 . .
N4 C70 H70 126.3 . .
C70 C71 N6 108.6(5) . .
C70 C71 H71 125.7 . .
N6 C71 H71 125.7 . .
N7 C72 C51 113.1(6) . .
N7 C72 H72A 109.0 . .
C51 C72 H72A 109.0 . .
N7 C72 H72B 109.0 . .
C51 C72 H72B 109.0 . .
H72A C72 H72B 107.8 . .
N7 C73 C75 109.2(6) . .
N7 C73 H73 125.4 . .
C75 C73 H73 125.4 . .
N8 C74 N7 113.5(6) . .
N8 C74 H74 123.3 . .
N7 C74 H74 123.3 . .
C73 C75 N8 106.9(7) . .
C73 C75 H75 126.6 . .
N8 C75 H75 126.6 . .
N10 C76 N9 112.2(5) . .
N10 C76 H76 123.9 . .
N9 C76 H76 123.9 . .
C78 C77 N9 111.8(5) . .
C78 C77 H77 124.1 . .
N9 C77 H77 124.1 . .
C77 C78 N10 106.2(5) . .
C77 C78 H78 126.9 . .
N10 C78 H78 126.9 . .
N10 C80 C81 111.9(5) . .
N10 C80 H80A 109.2 . .
C81 C80 H80A 109.2 . .
N10 C80 H80B 109.2 . .
C81 C80 H80B 109.2 . .
H80A C80 H80B 107.9 . .
C86 C81 C82 119.0(5) . .
C86 C81 C80 121.3(5) . .
C82 C81 C80 119.6(5) . .
C83 C82 C81 121.0(5) . .
C83 C82 H82 119.5 . .
C81 C82 H82 119.5 . .
C84 C83 C82 118.6(5) . .
C84 C83 C87 120.1(5) . .
C82 C83 C87 121.3(5) . .
C83 C84 C85 121.8(5) . .
C83 C84 H84 119.1 . .
C85 C84 H84 119.1 . .
C84 C85 C86 118.8(5) . .
C84 C85 C88 122.7(5) . .
C86 C85 C88 118.6(5) . .
C81 C86 O18 120.1(5) . .
C81 C86 C85 120.7(5) . .
O18 C86 C85 119.2(5) . .
C83 C87 H87A 109.5 . .
C83 C87 H87B 109.5 . .
H87A C87 H87B 109.5 . .
C83 C87 H87C 109.5 . .
H87A C87 H87C 109.5 . .
H87B C87 H87C 109.5 . .
N11 C88 C85 112.2(5) . .
N11 C88 H88A 109.2 . .
C85 C88 H88A 109.2 . .
N11 C88 H88B 109.2 . .
C85 C88 H88B 109.2 . .
H88A C88 H88B 107.9 . .
N12 C89 N11 112.8(5) . .
N12 C89 H89 123.6 . .
N11 C89 H89 123.6 . .
C91 C90 N11 107.4(6) . .
C91 C90 H90 126.3 . .
N11 C90 H90 126.3 . .
C90 C91 N12 108.9(6) . .
C90 C91 H91 125.5 . .
N12 C91 H91 125.5 . .
O18 C92 C93 109.3(4) . .
O18 C92 H92A 109.8 . .
C93 C92 H92A 109.8 . .
O18 C92 H92B 109.8 . .
C93 C92 H92B 109.8 . .
H92A C92 H92B 108.3 . .
C92 C93 C94 110.6(4) . .
C92 C93 H93A 109.5 . .
C94 C93 H93A 109.5 . .
C92 C93 H93B 109.5 . .
C94 C93 H93B 109.5 . .
H93A C93 H93B 108.1 . .
O19 C94 C93 107.7(4) . .
O19 C94 H94A 110.2 . .
C93 C94 H94A 110.2 . .
O19 C94 H94B 110.2 . .
C93 C94 H94B 110.2 . .
H94A C94 H94B 108.5 . .
C96 C95 C100 121.8(5) . .
C96 C95 O19 118.7(5) . .
C100 C95 O19 119.1(5) . .
C95 C96 C97 118.0(5) . .
C95 C96 C102 118.1(4) . .
C97 C96 C102 123.8(5) . .
C98 C97 C96 122.0(6) . .
C98 C97 H97 119.0 . .
C96 C97 H97 119.0 . .
C97 C98 C99 118.4(5) . .
C97 C98 C101 120.6(6) . .
C99 C98 C101 120.9(6) . .
C100 C99 C98 121.3(6) . .
C100 C99 H99 119.3 . .
C98 C99 H99 119.3 . .
C99 C100 C95 118.3(5) . .
C99 C100 C103 120.0(5) . .
C95 C100 C103 121.7(5) . .
C98 C101 H10A 109.5 . .
C98 C101 H10B 109.5 . .
H10A C101 H10B 109.5 . .
C98 C101 H10C 109.5 . .
H10A C101 H10C 109.5 . .
H10B C101 H10C 109.5 . .
N14 C102 C96 113.4(4) . .
N14 C102 H10D 108.9 . .
C96 C102 H10D 108.9 . .
N14 C102 H10E 108.9 . .
C96 C102 H10E 108.9 . .
H10D C102 H10E 107.7 . .
N13 C103 C100 113.2(5) . .
N13 C103 H10F 108.9 . .
C100 C103 H10F 108.9 . .
N13 C103 H10G 108.9 . .
C100 C103 H10G 108.9 . .
H10F C103 H10G 107.8 . .
C106 C104 N13 106.2(5) . .
C106 C104 H104 126.9 . .
N13 C104 H104 126.9 . .
N13 C105 N15 111.7(4) . .
N13 C105 H105 124.2 . .
N15 C105 H105 124.2 . .
C104 C106 N15 111.6(5) . .
C104 C106 H106 124.2 . .
N15 C106 H106 124.2 . .
C109 C107 N14 106.5(5) . .
C109 C107 H107 126.7 . .
N14 C107 H107 126.7 . .
N16 C108 N14 110.9(5) . .
N16 C108 H108 124.5 . .
N14 C108 H108 124.5 . .
C107 C109 N16 109.7(5) . .
C107 C109 H109 125.2 . .
N16 C109 H109 125.2 . .
O21 C110 O20 121.3(5) . .
O21 C110 C111 123.4(5) . .
O20 C110 C111 115.3(5) . .
C116 C111 C112 118.1(5) . .
C116 C111 C110 122.8(5) . .
C112 C111 C110 119.0(5) . .
C113 C112 C111 119.8(6) . .
C113 C112 H112 120.1 . .
C111 C112 H112 120.1 . .
C114 C113 C112 121.3(6) . .
C114 C113 H113 119.4 . .
C112 C113 H113 119.4 . .
C113 C114 O22 125.9(5) . .
C113 C114 C115 120.4(5) . .
O22 C114 C115 113.6(5) . .
C116 C115 C114 118.2(6) . .
C116 C115 H115 120.9 . .
C114 C115 H115 120.9 . .
C111 C116 C115 122.1(5) . .
C111 C116 H116 119.0 . .
C115 C116 H116 119.0 . .
C122 C117 C118 123.0(5) . .
C122 C117 O22 118.0(6) . .
C118 C117 O22 118.9(6) . .
C117 C118 C119 117.5(6) . .
C117 C118 H118 121.2 . .
C119 C118 H118 121.2 . .
C120 C119 C118 121.5(6) . .
C120 C119 H119 119.3 . .
C118 C119 H119 119.3 . .
C119 C120 C121 118.9(5) . .
C119 C120 C123 120.5(5) . .
C121 C120 C123 120.6(5) . .
C120 C121 C122 121.2(6) . .
C120 C121 H121 119.4 . .
C122 C121 H121 119.4 . .
C117 C122 C121 117.9(6) . .
C117 C122 H122 121.1 . .
C121 C122 H122 121.1 . .
O23 C123 O24 126.2(5) . .
O23 C123 C120 119.6(5) . .
O24 C123 C120 114.2(5) . .
C43 N1 C45 105.3(5) . .
C43 N1 Co1 130.2(4) . .
C45 N1 Co1 124.5(4) . .
C43 N2 C44 107.6(5) . .
C43 N2 C46 126.7(5) . .
C44 N2 C46 125.6(5) . .
C66 N3 C67 107.1(5) . .
C66 N3 C65 125.6(5) . .
C67 N3 C65 127.2(5) . .
C69 N4 C70 107.6(5) . .
C69 N4 C64 126.7(5) . .
C70 N4 C64 125.4(5) . .
C66 N5 C68 105.5(4) . .
C66 N5 Co3 125.0(4) . 1_545
C68 N5 Co3 128.9(4) . 1_545
C69 N6 C71 106.0(4) . .
C69 N6 Co3 130.2(4) . 2_476
C71 N6 Co3 123.2(3) . 2_476
C73 N7 C74 105.6(6) . .
C73 N7 C72 128.4(7) . .
C74 N7 C72 125.9(7) . .
C74 N8 C75 104.8(5) . .
C74 N8 Co1 122.8(4) . 2_576
C75 N8 Co1 130.4(5) . 2_576
C76 N9 C77 102.7(5) . .
C76 N9 Co2 131.9(4) . .
C77 N9 Co2 125.3(4) . .
C76 N10 C78 107.0(5) . .
C76 N10 C80 126.2(5) . .
C78 N10 C80 126.5(5) . .
C89 N11 C90 106.0(5) . .
C89 N11 C88 125.3(5) . .
C90 N11 C88 128.4(6) . .
C89 N12 C91 105.0(5) . .
C89 N12 Co2 123.6(4) . 2_667
C91 N12 Co2 130.0(4) . 2_667
C105 N13 C104 106.7(4) . .
C105 N13 C103 126.5(4) . .
C104 N13 C103 126.5(5) . .
C108 N14 C107 107.1(5) . .
C108 N14 C102 125.6(5) . .
C107 N14 C102 127.2(5) . .
C105 N15 C106 103.8(5) . .
C105 N15 Co4 130.6(4) . .
C106 N15 Co4 125.5(3) . .
C108 N16 C109 105.8(5) . .
C108 N16 Co4 123.8(4) . 2_557
C109 N16 Co4 130.4(4) . 2_557
C1 O1 Co1 101.4(3) . .
C8 O3 C5 116.7(5) . .
C14 O4 Co3 114.3(3) . .
C15 O7 Co2 107.1(3) . .
C19 O8 C22 117.5(4) . .
C28 O10 Co2 111.2(3) . 1_655
C29 O11 Co1 115.8(4) . .
C33 O13 C36 120.0(8) . .
C33' O13' C36' 116.8(16) . .
C42 O15 Co3 106.1(4) . 1_645
C52 O16 C54 113.8(4) . .
C57 O17 C56 115.3(4) . .
C86 O18 C92 112.9(4) . .
C95 O19 C94 114.7(4) . .
C110 O20 Co4 104.0(3) . .
C114 O22 C117 115.5(5) . .
C123 O24 Co4 121.8(3) . 1_455
O11 Co1 O1 107.22(15) . .
O11 Co1 N8 108.21(18) . 2_576
O1 Co1 N8 127.28(18) . 2_576
O11 Co1 N1 94.50(17) . .
O1 Co1 N1 113.73(16) . .
N8 Co1 N1 100.99(18) 2_576 .
O7 Co2 O10 112.22(15) . 1_455
O7 Co2 N9 114.51(17) . .
O10 Co2 N9 93.96(16) 1_455 .
O7 Co2 N12 120.87(16) . 2_667
O10 Co2 N12 108.59(16) 1_455 2_667
N9 Co2 N12 103.11(19) . 2_667
O15 Co3 O4 107.55(16) 1_465 .
O15 Co3 N5 116.58(18) 1_465 1_565
O4 Co3 N5 112.01(17) . 1_565
O15 Co3 N6 114.08(17) 1_465 2_476
O4 Co3 N6 95.23(17) . 2_476
N5 Co3 N6 109.38(18) 1_565 2_476
O24 Co4 O20 103.87(16) 1_655 .
O24 Co4 N15 94.05(16) 1_655 .
O20 Co4 N15 114.68(17) . .
O24 Co4 N16 112.79(16) 1_655 2_557
O20 Co4 N16 122.02(16) . 2_557
N15 Co4 N16 106.00(18) . 2_557
C32' C31' C30 114(2) . .
C32' C31' H31' 123.0 . .
C30 C31' H31' 123.0 . .
C31' C32' C33' 119(3) . .
C31' C32' H32' 120.7 . .
C33' C32' H32' 120.7 . .
C34' C33' O13' 120(3) . .
C34' C33' C32' 124(2) . .
O13' C33' C32' 116(2) . .
C33' C34' C35' 118(3) . .
C33' C34' H34' 121.0 . .
C35' C34' H34' 121.0 . .
C30 C35' C34' 121(4) . .
C30 C35' H35' 119.6 . .
C34' C35' H35' 119.6 . .
C37' C36' C41' 124(2) . .
C37' C36' O13' 122.0(19) . .
C41' C36' O13' 113(2) . .
C36' C37' C38' 117(3) . .
C36' C37' H37' 121.4 . .
C38' C37' H37' 121.4 . .
C37' C38' C39 120(3) . .
C37' C38' H38' 120.0 . .
C39 C38' H38' 120.0 . .
C39 C40' C41' 106(9) . .
C39 C40' H40' 127.2 . .
C41' C40' H40' 127.2 . .
C36' C41' C40' 122(6) . .
C36' C41' H41' 118.8 . .
C40' C41' H41' 118.8 . .

loop_
_geom_bond_atom_site_label_1
_geom_bond_atom_site_label_2
_geom_bond_distance
_geom_bond_site_symmetry_2
C1 O2 1.251(6) .
C1 O1 1.276(6) .
C1 C2 1.493(7) .
C2 C3 1.372(8) .
C2 C7 1.388(7) .
C3 C4 1.377(7) .
C3 H3 0.9300 .
C4 C5 1.372(7) .
C4 H4 0.9300 .
C5 C6 1.383(8) .
C5 O3 1.393(7) .
C6 C7 1.383(8) .
C6 H6 0.9300 .
C7 H7 0.9300 .
C8 C13 1.365(8) .
C8 C9 1.385(8) .
C8 O3 1.386(7) .
C9 C10 1.383(7) .
C9 H9 0.9300 .
C10 C11 1.386(7) .
C10 H10 0.9300 .
C11 C12 1.386(7) .
C11 C14 1.507(7) .
C12 C13 1.380(8) .
C12 H12 0.9300 .
C13 H13 0.9300 .
C14 O5 1.223(6) .
C14 O4 1.272(6) .
C15 O6 1.245(6) .
C15 O7 1.296(6) .
C15 C16 1.486(7) .
C16 C21 1.374(7) .
C16 C17 1.413(7) .
C17 C18 1.400(8) .
C17 H17 0.9300 .
C18 C19 1.367(8) .
C18 H18 0.9300 .
C19 O8 1.381(7) .
C19 C20 1.403(7) .
C20 C21 1.370(7) .
C20 H20 0.9300 .
C21 H21 0.9300 .
C22 C23 1.342(8) .
C22 C27 1.379(8) .
C22 O8 1.398(6) .
C23 C24 1.398(7) .
C23 H23 0.9300 .
C24 C25 1.373(8) .
C24 H24 0.9300 .
C25 C26 1.382(7) .
C25 C28 1.515(7) .
C26 C27 1.405(7) .
C26 H26 0.9300 .
C27 H27 0.9300 .
C28 O9 1.231(6) .
C28 O10 1.273(6) .
C29 O12 1.228(7) .
C29 O11 1.273(6) .
C29 C30 1.500(8) .
C30 C35' 1.24(7) .
C30 C31 1.35(4) .
C30 C35 1.51(4) .
C30 C31' 1.56(6) .
C31 C32 1.36(4) .
C31 H31 0.9300 .
C32 C33 1.360(19) .
C32 H32 0.9300 .
C33 O13 1.402(13) .
C33 C34 1.418(17) .
C34 C35 1.38(4) .
C34 H34 0.9300 .
C35 H35 0.9300 .
C36 C41 1.38(3) .
C36 C37 1.383(16) .
C36 O13 1.405(13) .
C37 C38 1.35(3) .
C37 H37 0.9300 .
C38 C39 1.37(3) .
C38 H38 0.9300 .
C39 C40' 1.36(16) .
C39 C40 1.40(9) .
C39 C38' 1.50(5) .
C39 C42 1.504(8) .
C40 C41 1.34(9) .
C40 H40 0.9300 .
C41 H41 0.9300 .
C42 O14 1.221(7) .
C42 O15 1.287(7) .
C43 N1 1.314(6) .
C43 N2 1.330(7) .
C43 H43 0.9300 .
C44 C45 1.364(8) .
C44 N2 1.373(7) .
C44 H44 0.9300 .
C45 N1 1.365(7) .
C45 H45 0.9300 .
C46 N2 1.482(6) .
C46 C47 1.498(7) .
C46 H46A 0.9700 .
C46 H46B 0.9700 .
C47 C48 1.399(7) .
C47 C52 1.400(7) .
C48 C49 1.359(7) .
C48 H48 0.9300 .
C49 C50 1.400(8) .
C49 C53 1.517(7) .
C50 C51 1.397(7) .
C50 H50 0.9300 .
C51 C52 1.366(8) .
C51 C72 1.529(8) .
C52 O16 1.386(6) .
C53 H53A 0.9600 .
C53 H53B 0.9600 .
C53 H53C 0.9600 .
C54 O16 1.450(6) .
C54 C55 1.490(7) .
C54 H54A 0.9700 .
C54 H54B 0.9700 .
C55 C56 1.498(7) .
C55 H55A 0.9700 .
C55 H55B 0.9700 .
C56 O17 1.439(6) .
C56 H56A 0.9700 .
C56 H56B 0.9700 .
C57 C58 1.374(7) .
C57 O17 1.382(6) .
C57 C62 1.413(7) .
C58 C59 1.398(8) .
C58 C65 1.522(7) .
C59 C60 1.378(8) .
C59 H59 0.9300 .
C60 C61 1.392(8) .
C60 C63 1.513(8) .
C61 C62 1.391(8) .
C61 H61 0.9300 .
C62 C64 1.499(7) .
C63 H63A 0.9600 .
C63 H63B 0.9600 .
C63 H63C 0.9600 .
C64 N4 1.497(6) .
C64 H64A 0.9700 .
C64 H64B 0.9700 .
C65 N3 1.465(7) .
C65 H65A 0.9700 .
C65 H65B 0.9700 .
C66 N5 1.310(7) .
C66 N3 1.348(6) .
C66 H66 0.9300 .
C67 N3 1.349(7) .
C67 C68 1.350(8) .
C67 H67 0.9300 .
C68 N5 1.404(6) .
C68 H68 0.9300 .
C69 N6 1.329(6) .
C69 N4 1.334(7) .
C69 H69 0.9300 .
C70 C71 1.344(7) .
C70 N4 1.358(7) .
C70 H70 0.9300 .
C71 N6 1.377(7) .
C71 H71 0.9300 .
C72 N7 1.450(9) .
C72 H72A 0.9700 .
C72 H72B 0.9700 .
C73 N7 1.314(10) .
C73 C75 1.356(11) .
C73 H73 0.9300 .
C74 N8 1.293(7) .
C74 N7 1.328(7) .
C74 H74 0.9300 .
C75 N8 1.380(7) .
C75 H75 0.9300 .
C76 N10 1.316(7) .
C76 N9 1.354(7) .
C76 H76 0.9300 .
C77 C78 1.319(8) .
C77 N9 1.377(7) .
C77 H77 0.9300 .
C78 N10 1.380(7) .
C78 H78 0.9300 .
C80 N10 1.463(7) .
C80 C81 1.529(8) .
C80 H80A 0.9700 .
C80 H80B 0.9700 .
C81 C86 1.372(7) .
C81 C82 1.411(7) .
C82 C83 1.390(8) .
C82 H82 0.9300 .
C83 C84 1.378(8) .
C83 C87 1.534(7) .
C84 C85 1.387(7) .
C84 H84 0.9300 .
C85 C86 1.407(7) .
C85 C88 1.541(8) .
C86 O18 1.392(6) .
C87 H87A 0.9600 .
C87 H87B 0.9600 .
C87 H87C 0.9600 .
C88 N11 1.437(7) .
C88 H88A 0.9700 .
C88 H88B 0.9700 .
C89 N12 1.310(7) .
C89 N11 1.317(7) .
C89 H89 0.9300 .
C90 C91 1.338(9) .
C90 N11 1.361(7) .
C90 H90 0.9300 .
C91 N12 1.367(7) .
C91 H91 0.9300 .
C92 O18 1.446(5) .
C92 C93 1.486(7) .
C92 H92A 0.9700 .
C92 H92B 0.9700 .
C93 C94 1.513(7) .
C93 H93A 0.9700 .
C93 H93B 0.9700 .
C94 O19 1.444(6) .
C94 H94A 0.9700 .
C94 H94B 0.9700 .
C95 C96 1.384(7) .
C95 C100 1.400(8) .
C95 O19 1.407(5) .
C96 C97 1.388(7) .
C96 C102 1.502(7) .
C97 C98 1.386(8) .
C97 H97 0.9300 .
C98 C99 1.395(9) .
C98 C101 1.542(8) .
C99 C100 1.383(7) .
C99 H99 0.9300 .
C100 C103 1.500(7) .
C101 H10A 0.9600 .
C101 H10B 0.9600 .
C101 H10C 0.9600 .
C102 N14 1.471(6) .
C102 H10D 0.9700 .
C102 H10E 0.9700 .
C103 N13 1.465(7) .
C103 H10F 0.9700 .
C103 H10G 0.9700 .
C104 C106 1.324(7) .
C104 N13 1.387(6) .
C104 H104 0.9300 .
C105 N13 1.333(7) .
C105 N15 1.347(6) .
C105 H105 0.9300 .
C106 N15 1.372(6) .
C106 H106 0.9300 .
C107 C109 1.342(8) .
C107 N14 1.365(7) .
C107 H107 0.9300 .
C108 N16 1.318(7) .
C108 N14 1.340(7) .
C108 H108 0.9300 .
C109 N16 1.364(7) .
C109 H109 0.9300 .
C110 O21 1.230(6) .
C110 O20 1.302(6) .
C110 C111 1.488(7) .
C111 C116 1.375(8) .
C111 C112 1.400(7) .
C112 C113 1.382(8) .
C112 H112 0.9300 .
C113 C114 1.347(9) .
C113 H113 0.9300 .
C114 O22 1.395(7) .
C114 C115 1.397(7) .
C115 C116 1.386(7) .
C115 H115 0.9300 .
C116 H116 0.9300 .
C117 C122 1.368(9) .
C117 C118 1.373(8) .
C117 O22 1.419(6) .
C118 C119 1.395(7) .
C118 H118 0.9300 .
C119 C120 1.375(8) .
C119 H119 0.9300 .
C120 C121 1.378(8) .
C120 C123 1.522(7) .
C121 C122 1.395(8) .
C121 H121 0.9300 .
C122 H122 0.9300 .
C123 O23 1.231(6) .
C123 O24 1.258(6) .
N1 Co1 2.035(4) .
N5 Co3 2.006(4) 1_545
N6 Co3 2.031(4) 2_476
N8 Co1 2.016(5) 2_576
N9 Co2 1.998(5) .
N12 Co2 2.003(5) 2_667
N15 Co4 2.015(5) .
N16 Co4 2.025(4) 2_557
O1 Co1 1.988(4) .
O4 Co3 1.979(4) .
O7 Co2 1.968(4) .
O10 Co2 1.980(3) 1_655
O11 Co1 1.962(4) .
O13' C33' 1.40(3) .
O13' C36' 1.43(2) .
O15 Co3 1.973(4) 1_645
O20 Co4 1.985(4) .
O24 Co4 1.968(3) 1_455
Co1 N8 2.016(5) 2_576
Co2 O10 1.980(3) 1_455
Co2 N12 2.003(5) 2_667
Co3 O15 1.973(4) 1_465
Co3 N5 2.006(4) 1_565
Co3 N6 2.031(4) 2_476
Co4 O24 1.968(3) 1_655
Co4 N16 2.025(4) 2_557
C31' C32' 1.40(7) .
C31' H31' 0.9300 .
C32' C33' 1.41(4) .
C32' H32' 0.9300 .
C33' C34' 1.39(3) .
C34' C35' 1.42(7) .
C34' H34' 0.9300 .
C35' H35' 0.9300 .
C36' C37' 1.37(3) .
C36' C41' 1.38(4) .
C37' C38' 1.44(5) .
C37' H37' 0.9300 .
C38' H38' 0.9300 .
C40' C41' 1.69(15) .
C40' H40' 0.9300 .
C41' H41' 0.9300 .

loop_
_platon_squeeze_void_nr
_platon_squeeze_void_average_x
_platon_squeeze_void_average_y
_platon_squeeze_void_average_z
_platon_squeeze_void_volume
_platon_squeeze_void_count_electrons
1 0.500 0.000 0.000 260.3 18.0
2 0.500 0.000 0.500 260.2 18.2
3 0.775 0.112 0.207 14.7 -0.2
4 0.225 0.112 0.293 14.7 -0.2
5 0.000 0.500 0.000 260.3 18.0
6 1.000 0.500 0.500 260.2 18.2
7 0.275 0.388 0.707 14.7 -0.1
8 0.725 0.388 0.793 14.7 -0.1
9 0.275 0.612 0.207 14.7 -0.2
10 0.725 0.612 0.293 14.7 -0.2
11 0.775 0.888 0.707 14.7 -0.1
12 0.225 0.888 0.793 14.7 -0.1
